data_7157111
loop_
_publ_author_name
'Su, Yiting'
'Huang, Gaofeng'
'Ye, Fu'
'Qiao, Panpan'
'Ye, Jinxiang'
'Gao, Yu'
'Chen, Haijun'

_publ_section_title
;
 Facile access to evodiakine enabled by aerobic copper-catalyzed oxidative
 rearrangement.
;
_journal_issue 39
_journal_name_full 'Organic &amp; biomolecular chemistry'
_journal_page_first 8811
_journal_page_last 8815
_journal_paper_doi 10.1039/c9ob01832h
_journal_volume 17
_journal_year 2019
_chemical_formula_sum 'C19 H17 N3 O3'
_chemical_formula_weight 335.35
_space_group_crystal_system monoclinic
_space_group_IT_number 14
_space_group_name_Hall '-P 2ybc'
_space_group_name_H-M_alt 'P 1 21/c 1'
_symmetry_space_group_name_Hall '-P 2ybc'
_symmetry_space_group_name_H-M 'P 1 21/c 1'
_atom_sites_solution_hydrogens geom
_audit_creation_method SHELXL-2013
_audit_update_record
;
2018-11-22 deposited with the CCDC.    2019-09-24 downloaded from the CCDC.
;
_cell_angle_alpha 90
_cell_angle_beta 117.9680(10)
_cell_angle_gamma 90
_cell_formula_units_Z 8
_cell_length_a 16.6547(7)
_cell_length_b 13.5081(6)
_cell_length_c 16.2182(7)
_cell_measurement_reflns_used 4745
_cell_measurement_temperature 293(2)
_cell_measurement_theta_max 54.757
_cell_measurement_theta_min 5.539
_cell_volume 3222.5(2)
_computing_cell_refinement 'Bruker SAINT'
_computing_data_collection 'Bruker APEX2'
_computing_data_reduction 'Bruker SAINT'
_computing_molecular_graphics 'Bruker SHELXTL'
_computing_publication_material 'Bruker SHELXTL'
_computing_structure_refinement 'SHELXL-2013 (Sheldrick, 2013)'
_computing_structure_solution 'SHELXS-97 (Sheldrick 2008)'
_diffrn_ambient_temperature 293(2)
_diffrn_measured_fraction_theta_full 0.998
_diffrn_measured_fraction_theta_max 0.998
_diffrn_measurement_device_type 'Bruker APEX-II CCD'
_diffrn_measurement_method '\f and \w scans'
_diffrn_radiation_type MoK\a
_diffrn_radiation_wavelength 0.71073
_diffrn_reflns_av_R_equivalents 0.0645
_diffrn_reflns_av_unetI/netI 0.0582
_diffrn_reflns_Laue_measured_fraction_full 0.998
_diffrn_reflns_Laue_measured_fraction_max 0.998
_diffrn_reflns_limit_h_max 20
_diffrn_reflns_limit_h_min -18
_diffrn_reflns_limit_k_max 16
_diffrn_reflns_limit_k_min -16
_diffrn_reflns_limit_l_max 20
_diffrn_reflns_limit_l_min -19
_diffrn_reflns_number 31796
_diffrn_reflns_point_group_measured_fraction_full 0.998
_diffrn_reflns_point_group_measured_fraction_max 0.998
_diffrn_reflns_theta_full 25.242
_diffrn_reflns_theta_max 26.000
_diffrn_reflns_theta_min 2.512
_exptl_absorpt_coefficient_mu 0.096
_exptl_absorpt_correction_T_max 0.7456
_exptl_absorpt_correction_T_min 0.6659
_exptl_absorpt_correction_type multi-scan
_exptl_absorpt_process_details sadabs
_exptl_crystal_colour colorless
_exptl_crystal_density_diffrn 1.382
_exptl_crystal_description prismatic
_exptl_crystal_F_000 1408
_exptl_crystal_size_max 0.160
_exptl_crystal_size_mid 0.100
_exptl_crystal_size_min 0.060
_refine_diff_density_max 0.172
_refine_diff_density_min -0.173
_refine_diff_density_rms 0.037
_refine_ls_extinction_coef 0.0075(8)
_refine_ls_extinction_expression Fc^*^=kFc[1+0.001xFc^2^\l^3^/sin(2\q)]^-1/4^
_refine_ls_extinction_method SHELXL
_refine_ls_goodness_of_fit_ref 1.026
_refine_ls_hydrogen_treatment constr
_refine_ls_matrix_type full
_refine_ls_number_parameters 454
_refine_ls_number_reflns 6314
_refine_ls_number_restraints 0
_refine_ls_restrained_S_all 1.026
_refine_ls_R_factor_all 0.1184
_refine_ls_R_factor_gt 0.0545
_refine_ls_shift/su_max 0.001
_refine_ls_shift/su_mean 0.000
_refine_ls_structure_factor_coef Fsqd
_refine_ls_weighting_details 'w=1/[\s^2^(Fo^2^)+(0.0541P)^2^+0.7746P] where P=(Fo^2^+2Fc^2^)/3'
_refine_ls_weighting_scheme calc
_refine_ls_wR_factor_gt 0.1119
_refine_ls_wR_factor_ref 0.1468
_reflns_Friedel_coverage 0.000
_reflns_number_gt 3563
_reflns_number_total 6314
_reflns_threshold_expression 'I > 2\s(I)'
_cod_data_source_file c9ob01832h2.cif
_cod_data_source_block dd18254
_cod_depositor_comments 'Adding full bibliography for 7157110--7157111.cif.'
_cod_database_code 7157111
_shelx_space_group_comment
; 
The symmetry employed for this shelxl refinement is uniquely defined 
by the following loop, which should always be used as a source of 
symmetry information in preference to the above space-group names. 
They are only intended as comments. 
;
_shelx_estimated_absorpt_t_min 0.985
_shelx_estimated_absorpt_t_max 0.994
_shelxl_version_number 2013-4

loop_
_space_group_symop_operation_xyz
'x, y, z'
'-x, y+1/2, -z+1/2'
'-x, -y, -z'
'x, -y-1/2, z-1/2'

loop_
_atom_site_label
_atom_site_type_symbol
_atom_site_fract_x
_atom_site_fract_y
_atom_site_fract_z
_atom_site_U_iso_or_equiv
_atom_site_adp_type
_atom_site_occupancy
_atom_site_site_symmetry_order
_atom_site_calc_flag
_atom_site_refinement_flags_posn
_atom_site_refinement_flags_adp
O1 O 0.75141(15) -0.04657(17) 0.83231(15) 0.0842(7) Uani 1 1 d . .
O2 O 0.62755(11) 0.07260(12) 0.65643(11) 0.0455(4) Uani 1 1 d . .
O3 O 0.53277(14) 0.30749(14) 0.75761(14) 0.0652(6) Uani 1 1 d . .
N1 N 0.83624(16) -0.02775(17) 0.75554(16) 0.0598(6) Uani 1 1 d . .
H1 H 0.8731 -0.0765 0.7803 0.072 Uiso 1 1 calc R U
N2 N 0.57501(15) 0.14971(17) 0.75305(15) 0.0533(6) Uani 1 1 d . .
N3 N 0.48047(14) 0.03942(15) 0.63097(14) 0.0475(5) Uani 1 1 d . .
C1 C 0.83800(18) 0.03530(19) 0.68780(18) 0.0496(7) Uani 1 1 d . .
C2 C 0.89328(19) 0.0312(2) 0.6464(2) 0.0629(8) Uani 1 1 d . .
H2 H 0.9383 -0.0167 0.6633 0.075 Uiso 1 1 calc R U
C3 C 0.8796(2) 0.1009(3) 0.5787(2) 0.0734(9) Uani 1 1 d . .
H3 H 0.9154 0.0990 0.5488 0.088 Uiso 1 1 calc R U
C4 C 0.8141(2) 0.1728(3) 0.5546(2) 0.0760(10) Uani 1 1 d . .
H4 H 0.8065 0.2195 0.5093 0.091 Uiso 1 1 calc R U
C5 C 0.75934(19) 0.1761(2) 0.5977(2) 0.0653(8) Uani 1 1 d . .
H5 H 0.7149 0.2246 0.5815 0.078 Uiso 1 1 calc R U
C6 C 0.77126(17) 0.10695(19) 0.66452(18) 0.0491(7) Uani 1 1 d . .
C7 C 0.72209(17) 0.09131(19) 0.72086(18) 0.0502(7) Uani 1 1 d . .
C8 C 0.76976(19) -0.0029(2) 0.7773(2) 0.0597(8) Uani 1 1 d . .
C9 C 0.73020(19) 0.1784(2) 0.7844(2) 0.0630(8) Uani 1 1 d . .
H9A H 0.7925 0.1831 0.8337 0.076 Uiso 1 1 calc R U
H9B H 0.7158 0.2393 0.7485 0.076 Uiso 1 1 calc R U
C10 C 0.66729(19) 0.1678(3) 0.8276(2) 0.0699(9) Uani 1 1 d . .
H10A H 0.6870 0.1130 0.8714 0.084 Uiso 1 1 calc R U
H10B H 0.6686 0.2277 0.8611 0.084 Uiso 1 1 calc R U
C11 C 0.56975(17) 0.06158(19) 0.70134(17) 0.0480(7) Uani 1 1 d . .
H11 H 0.5922 0.0057 0.7449 0.058 Uiso 1 1 calc R U
C12 C 0.51507(19) 0.2253(2) 0.71910(19) 0.0490(7) Uani 1 1 d . .
C13 C 0.42831(18) 0.20348(18) 0.63721(17) 0.0442(6) Uani 1 1 d . .
C14 C 0.3603(2) 0.2749(2) 0.6035(2) 0.0554(7) Uani 1 1 d . .
H14 H 0.3710 0.3363 0.6328 0.066 Uiso 1 1 calc R U
C15 C 0.2779(2) 0.2563(2) 0.5281(2) 0.0651(8) Uani 1 1 d . .
H15 H 0.2326 0.3043 0.5058 0.078 Uiso 1 1 calc R U
C16 C 0.2633(2) 0.1649(3) 0.4859(2) 0.0675(8) Uani 1 1 d . .
H16 H 0.2074 0.1518 0.4345 0.081 Uiso 1 1 calc R U
C17 C 0.32904(19) 0.0925(2) 0.51744(19) 0.0586(8) Uani 1 1 d . .
H17 H 0.3173 0.0316 0.4873 0.070 Uiso 1 1 calc R U
C18 C 0.41382(17) 0.11044(19) 0.59499(17) 0.0443(6) Uani 1 1 d . .
C19 C 0.4676(2) -0.05864(18) 0.58896(19) 0.0585(8) Uani 1 1 d . .
H19A H 0.4573 -0.0525 0.5258 0.088 Uiso 1 1 calc R U
H19B H 0.4161 -0.0900 0.5894 0.088 Uiso 1 1 calc R U
H19C H 0.5210 -0.0980 0.6240 0.088 Uiso 1 1 calc R U
O4 O 0.75794(16) 0.43901(17) 0.80110(16) 0.0858(7) Uani 1 1 d . .
O5 O 0.75588(11) 0.57722(12) 0.65130(11) 0.0488(5) Uani 1 1 d . .
O6 O 0.95000(13) 0.79766(14) 0.80373(14) 0.0639(5) Uani 1 1 d . .
N4 N 0.60612(17) 0.46857(17) 0.70673(17) 0.0618(7) Uani 1 1 d . .
H4A H 0.5846 0.4186 0.7228 0.074 Uiso 1 1 calc R U
N5 N 0.89083(14) 0.64296(17) 0.77340(15) 0.0530(6) Uani 1 1 d . .
N6 N 0.89309(15) 0.54465(18) 0.65227(16) 0.0631(7) Uani 1 1 d . .
C20 C 0.55205(19) 0.53797(19) 0.63837(19) 0.0503(7) Uani 1 1 d . .
C21 C 0.4598(2) 0.5362(2) 0.5806(2) 0.0608(8) Uani 1 1 d . .
H21 H 0.4234 0.4861 0.5845 0.073 Uiso 1 1 calc R U
C22 C 0.4231(2) 0.6125(2) 0.5164(2) 0.0633(8) Uani 1 1 d . .
H22 H 0.3610 0.6130 0.4757 0.076 Uiso 1 1 calc R U
C23 C 0.4768(2) 0.6876(2) 0.5115(2) 0.0600(8) Uani 1 1 d . .
H23 H 0.4505 0.7388 0.4688 0.072 Uiso 1 1 calc R U
C24 C 0.56971(19) 0.6870(2) 0.5701(2) 0.0536(7) Uani 1 1 d . .
H24 H 0.6061 0.7375 0.5669 0.064 Uiso 1 1 calc R U
C25 C 0.60758(18) 0.61115(19) 0.63287(18) 0.0465(6) Uani 1 1 d . .
C26 C 0.70417(18) 0.58979(19) 0.70155(18) 0.0494(7) Uani 1 1 d . .
C27 C 0.6957(2) 0.4896(2) 0.7442(2) 0.0614(8) Uani 1 1 d . .
C28 C 0.74818(19) 0.6689(2) 0.7766(2) 0.0592(8) Uani 1 1 d . .
H28A H 0.7372 0.7334 0.7470 0.071 Uiso 1 1 calc R U
H28B H 0.7197 0.6681 0.8169 0.071 Uiso 1 1 calc R U
C29 C 0.84940(19) 0.6543(2) 0.83553(19) 0.0623(8) Uani 1 1 d . .
H29A H 0.8757 0.7110 0.8762 0.075 Uiso 1 1 calc R U
H29B H 0.8611 0.5958 0.8741 0.075 Uiso 1 1 calc R U
C30 C 0.85164(18) 0.5609(2) 0.71066(19) 0.0537(7) Uani 1 1 d . .
H30 H 0.8591 0.5011 0.7477 0.064 Uiso 1 1 calc R U
C31 C 0.93333(17) 0.7202(2) 0.75767(19) 0.0508(7) Uani 1 1 d . .
C32 C 0.96045(18) 0.7060(2) 0.68449(19) 0.0542(7) Uani 1 1 d . .
C33 C 1.0097(2) 0.7792(2) 0.6683(2) 0.0690(9) Uani 1 1 d . .
H33 H 1.0265 0.8359 0.7051 0.083 Uiso 1 1 calc R U
C34 C 1.0342(2) 0.7695(3) 0.5990(3) 0.0885(12) Uani 1 1 d . .
H34 H 1.0683 0.8185 0.5895 0.106 Uiso 1 1 calc R U
C35 C 1.0078(2) 0.6872(4) 0.5441(2) 0.0877(12) Uani 1 1 d . .
H35 H 1.0224 0.6818 0.4956 0.105 Uiso 1 1 calc R U
C36 C 0.9601(2) 0.6117(3) 0.5585(2) 0.0771(10) Uani 1 1 d . .
H36 H 0.9434 0.5559 0.5205 0.093 Uiso 1 1 calc R U
C37 C 0.93675(18) 0.6200(2) 0.63174(19) 0.0581(8) Uani 1 1 d . .
C38 C 0.8624(2) 0.4542(2) 0.5955(2) 0.0877(11) Uani 1 1 d . .
H38A H 0.8352 0.4102 0.6218 0.132 Uiso 1 1 calc R U
H38B H 0.9134 0.4221 0.5946 0.132 Uiso 1 1 calc R U
H38C H 0.8184 0.4711 0.5329 0.132 Uiso 1 1 calc R U

loop_
_atom_site_aniso_label
_atom_site_aniso_U_11
_atom_site_aniso_U_22
_atom_site_aniso_U_33
_atom_site_aniso_U_23
_atom_site_aniso_U_13
_atom_site_aniso_U_12
O1 0.0750(16) 0.0986(17) 0.0784(15) 0.0392(13) 0.0353(13) 0.0132(13)
O2 0.0387(11) 0.0506(10) 0.0444(10) -0.0012(8) 0.0171(9) -0.0043(8)
O3 0.0793(15) 0.0600(13) 0.0686(13) -0.0231(10) 0.0448(12) -0.0232(11)
N1 0.0487(15) 0.0573(15) 0.0647(16) 0.0136(12) 0.0192(13) 0.0086(11)
N2 0.0427(14) 0.0680(16) 0.0434(13) -0.0142(12) 0.0155(12) -0.0095(12)
N3 0.0436(14) 0.0452(13) 0.0463(13) -0.0042(10) 0.0150(11) -0.0067(10)
C1 0.0384(16) 0.0504(16) 0.0482(16) 0.0000(13) 0.0105(13) -0.0043(13)
C2 0.0417(18) 0.070(2) 0.072(2) -0.0053(17) 0.0227(16) 0.0014(15)
C3 0.051(2) 0.099(3) 0.072(2) 0.008(2) 0.0311(18) -0.0083(18)
C4 0.056(2) 0.091(2) 0.080(2) 0.0297(19) 0.0314(19) 0.0032(18)
C5 0.0475(19) 0.0622(19) 0.083(2) 0.0209(17) 0.0280(17) 0.0069(14)
C6 0.0366(16) 0.0482(16) 0.0549(17) 0.0018(13) 0.0152(14) -0.0030(12)
C7 0.0371(16) 0.0550(17) 0.0508(16) 0.0052(13) 0.0143(14) 0.0000(12)
C8 0.0477(19) 0.0649(19) 0.0562(18) 0.0104(15) 0.0160(16) -0.0011(15)
C9 0.0415(17) 0.073(2) 0.0628(19) -0.0178(16) 0.0145(15) -0.0094(14)
C10 0.0476(19) 0.100(2) 0.0508(18) -0.0221(17) 0.0141(16) -0.0108(17)
C11 0.0460(17) 0.0539(16) 0.0419(15) 0.0031(13) 0.0189(14) -0.0032(13)
C12 0.0529(18) 0.0573(18) 0.0493(16) -0.0083(14) 0.0342(15) -0.0149(15)
C13 0.0459(16) 0.0481(15) 0.0456(15) 0.0037(13) 0.0271(14) -0.0071(13)
C14 0.065(2) 0.0513(17) 0.0616(19) 0.0066(14) 0.0395(18) -0.0017(15)
C15 0.060(2) 0.070(2) 0.066(2) 0.0178(17) 0.0305(19) 0.0123(17)
C16 0.0453(19) 0.083(2) 0.0576(19) 0.0103(18) 0.0101(16) 0.0009(17)
C17 0.0496(19) 0.0604(19) 0.0558(18) -0.0042(14) 0.0163(16) -0.0106(15)
C18 0.0409(16) 0.0492(16) 0.0439(15) 0.0040(13) 0.0206(13) -0.0078(13)
C19 0.071(2) 0.0449(16) 0.0577(17) 0.0006(14) 0.0288(16) -0.0103(14)
O4 0.0777(17) 0.0768(16) 0.0898(17) 0.0268(13) 0.0285(14) 0.0073(13)
O5 0.0427(11) 0.0557(11) 0.0488(11) -0.0080(8) 0.0221(9) 0.0029(8)
O6 0.0618(13) 0.0587(13) 0.0686(13) -0.0097(11) 0.0285(11) 0.0043(10)
N4 0.0655(18) 0.0542(15) 0.0736(17) 0.0050(13) 0.0392(15) -0.0077(13)
N5 0.0454(14) 0.0662(15) 0.0488(13) -0.0146(12) 0.0231(12) -0.0037(12)
N6 0.0457(15) 0.0774(17) 0.0645(16) -0.0272(14) 0.0243(13) 0.0049(13)
C20 0.0539(19) 0.0476(16) 0.0589(18) -0.0064(14) 0.0343(16) -0.0018(14)
C21 0.053(2) 0.0600(19) 0.079(2) -0.0111(16) 0.0391(18) -0.0127(15)
C22 0.0462(18) 0.069(2) 0.078(2) -0.0079(17) 0.0320(17) -0.0013(16)
C23 0.055(2) 0.0597(18) 0.070(2) 0.0031(15) 0.0330(17) 0.0082(15)
C24 0.0500(18) 0.0493(16) 0.0693(19) -0.0024(15) 0.0344(16) -0.0014(13)
C25 0.0459(17) 0.0463(15) 0.0532(16) -0.0072(13) 0.0281(14) -0.0009(13)
C26 0.0500(17) 0.0519(16) 0.0539(16) -0.0002(13) 0.0307(15) 0.0008(13)
C27 0.065(2) 0.0591(19) 0.063(2) -0.0004(16) 0.0326(19) -0.0005(17)
C28 0.058(2) 0.0701(19) 0.0606(18) -0.0173(15) 0.0370(16) -0.0059(15)
C29 0.058(2) 0.081(2) 0.0503(17) -0.0172(15) 0.0276(16) -0.0099(16)
C30 0.0443(17) 0.0601(18) 0.0521(16) -0.0107(14) 0.0187(15) 0.0067(14)
C31 0.0362(16) 0.0586(18) 0.0482(16) -0.0029(14) 0.0121(13) 0.0099(13)
C32 0.0405(16) 0.070(2) 0.0484(16) 0.0057(15) 0.0176(14) 0.0164(14)
C33 0.058(2) 0.079(2) 0.072(2) 0.0217(17) 0.0325(18) 0.0207(17)
C34 0.076(3) 0.116(3) 0.088(3) 0.039(2) 0.051(2) 0.033(2)
C35 0.065(2) 0.146(4) 0.062(2) 0.027(2) 0.038(2) 0.039(2)
C36 0.050(2) 0.122(3) 0.0554(19) -0.005(2) 0.0221(17) 0.029(2)
C37 0.0353(16) 0.088(2) 0.0474(16) -0.0004(16) 0.0162(14) 0.0188(15)
C38 0.076(2) 0.087(2) 0.091(3) -0.041(2) 0.032(2) 0.0070(19)

loop_
_atom_type_symbol
_atom_type_description
_atom_type_scat_dispersion_real
_atom_type_scat_dispersion_imag
_atom_type_scat_source
C C 0.0033 0.0016 'International Tables Vol C Tables 4.2.6.8 and 6.1.1.4'
H H 0.0000 0.0000 'International Tables Vol C Tables 4.2.6.8 and 6.1.1.4'
N N 0.0061 0.0033 'International Tables Vol C Tables 4.2.6.8 and 6.1.1.4'
O O 0.0106 0.0060 'International Tables Vol C Tables 4.2.6.8 and 6.1.1.4'

loop_
_geom_angle_atom_site_label_1
_geom_angle_atom_site_label_2
_geom_angle_atom_site_label_3
_geom_angle
C7 O2 C11 113.96(18)
C8 N1 C1 112.0(2)
C8 N1 H1 124.0
C1 N1 H1 124.0
C12 N2 C11 123.9(2)
C12 N2 C10 120.0(2)
C11 N2 C10 111.9(2)
C18 N3 C11 121.9(2)
C18 N3 C19 121.6(2)
C11 N3 C19 115.9(2)
C2 C1 C6 122.1(3)
C2 C1 N1 128.7(3)
C6 C1 N1 109.2(2)
C1 C2 C3 117.6(3)
C1 C2 H2 121.2
C3 C2 H2 121.2
C4 C3 C2 121.4(3)
C4 C3 H3 119.3
C2 C3 H3 119.3
C3 C4 C5 120.1(3)
C3 C4 H4 120.0
C5 C4 H4 120.0
C6 C5 C4 119.4(3)
C6 C5 H5 120.3
C4 C5 H5 120.3
C5 C6 C1 119.4(3)
C5 C6 C7 131.2(2)
C1 C6 C7 109.4(2)
O2 C7 C6 107.7(2)
O2 C7 C9 110.1(2)
C6 C7 C9 113.7(2)
O2 C7 C8 111.4(2)
C6 C7 C8 101.6(2)
C9 C7 C8 112.0(2)
O1 C8 N1 125.9(3)
O1 C8 C7 126.4(3)
N1 C8 C7 107.7(2)
C10 C9 C7 112.1(2)
C10 C9 H9A 109.2
C7 C9 H9A 109.2
C10 C9 H9B 109.2
C7 C9 H9B 109.2
H9A C9 H9B 107.9
N2 C10 C9 108.7(2)
N2 C10 H10A 110.0
C9 C10 H10A 110.0
N2 C10 H10B 110.0
C9 C10 H10B 110.0
H10A C10 H10B 108.3
N3 C11 N2 113.5(2)
N3 C11 O2 107.91(19)
N2 C11 O2 109.43(19)
N3 C11 H11 108.6
N2 C11 H11 108.6
O2 C11 H11 108.6
O3 C12 N2 121.0(3)
O3 C12 C13 122.6(3)
N2 C12 C13 116.3(2)
C14 C13 C18 120.7(3)
C14 C13 C12 119.5(2)
C18 C13 C12 119.8(2)
C15 C14 C13 121.0(3)
C15 C14 H14 119.5
C13 C14 H14 119.5
C14 C15 C16 118.6(3)
C14 C15 H15 120.7
C16 C15 H15 120.7
C17 C16 C15 121.9(3)
C17 C16 H16 119.0
C15 C16 H16 119.0
C16 C17 C18 120.1(3)
C16 C17 H17 120.0
C18 C17 H17 120.0
N3 C18 C13 120.1(2)
N3 C18 C17 122.2(2)
C13 C18 C17 117.7(2)
N3 C19 H19A 109.5
N3 C19 H19B 109.5
H19A C19 H19B 109.5
N3 C19 H19C 109.5
H19A C19 H19C 109.5
H19B C19 H19C 109.5
C30 O5 C26 113.96(19)
C27 N4 C20 112.2(2)
C27 N4 H4A 123.9
C20 N4 H4A 123.9
C31 N5 C30 124.5(2)
C31 N5 C29 120.3(2)
C30 N5 C29 111.2(2)
C37 N6 C30 121.4(2)
C37 N6 C38 122.0(2)
C30 N6 C38 114.2(2)
C21 C20 C25 122.4(3)
C21 C20 N4 128.5(3)
C25 C20 N4 109.0(2)
C20 C21 C22 117.2(3)
C20 C21 H21 121.4
C22 C21 H21 121.4
C23 C22 C21 121.4(3)
C23 C22 H22 119.3
C21 C22 H22 119.3
C22 C23 C24 120.1(3)
C22 C23 H23 119.9
C24 C23 H23 119.9
C25 C24 C23 119.4(3)
C25 C24 H24 120.3
C23 C24 H24 120.3
C24 C25 C20 119.5(3)
C24 C25 C26 131.1(2)
C20 C25 C26 109.4(2)
O5 C26 C25 108.7(2)
O5 C26 C28 110.0(2)
C25 C26 C28 114.0(2)
O5 C26 C27 110.5(2)
C25 C26 C27 102.0(2)
C28 C26 C27 111.4(2)
O4 C27 N4 126.0(3)
O4 C27 C26 126.8(3)
N4 C27 C26 107.1(3)
C29 C28 C26 112.9(2)
C29 C28 H28A 109.0
C26 C28 H28A 109.0
C29 C28 H28B 109.0
C26 C28 H28B 109.0
H28A C28 H28B 107.8
N5 C29 C28 108.8(2)
N5 C29 H29A 109.9
C28 C29 H29A 109.9
N5 C29 H29B 109.9
C28 C29 H29B 109.9
H29A C29 H29B 108.3
N6 C30 N5 112.9(2)
N6 C30 O5 108.0(2)
N5 C30 O5 110.4(2)
N6 C30 H30 108.5
N5 C30 H30 108.5
O5 C30 H30 108.5
O6 C31 N5 121.8(2)
O6 C31 C32 122.1(3)
N5 C31 C32 116.1(2)
C37 C32 C33 120.2(3)
C37 C32 C31 120.2(3)
C33 C32 C31 119.6(3)
C34 C33 C32 121.1(3)
C34 C33 H33 119.4
C32 C33 H33 119.4
C35 C34 C33 119.1(4)
C35 C34 H34 120.5
C33 C34 H34 120.5
C34 C35 C36 121.9(3)
C34 C35 H35 119.1
C36 C35 H35 119.1
C35 C36 C37 119.3(3)
C35 C36 H36 120.3
C37 C36 H36 120.3
N6 C37 C32 119.9(2)
N6 C37 C36 121.8(3)
C32 C37 C36 118.2(3)
N6 C38 H38A 109.5
N6 C38 H38B 109.5
H38A C38 H38B 109.5
N6 C38 H38C 109.5
H38A C38 H38C 109.5
H38B C38 H38C 109.5

loop_
_geom_bond_atom_site_label_1
_geom_bond_atom_site_label_2
_geom_bond_distance
O1 C8 1.221(3)
O2 C7 1.446(3)
O2 C11 1.462(3)
O3 C12 1.239(3)
N1 C8 1.353(3)
N1 C1 1.401(3)
N1 H1 0.8600
N2 C12 1.352(3)
N2 C11 1.435(3)
N2 C10 1.463(3)
N3 C18 1.373(3)
N3 C11 1.418(3)
N3 C19 1.459(3)
C1 C2 1.372(4)
C1 C6 1.386(3)
C2 C3 1.381(4)
C2 H2 0.9300
C3 C4 1.374(4)
C3 H3 0.9300
C4 C5 1.386(4)
C4 H4 0.9300
C5 C6 1.372(4)
C5 H5 0.9300
C6 C7 1.501(4)
C7 C9 1.528(4)
C7 C8 1.551(4)
C9 C10 1.516(4)
C9 H9A 0.9700
C9 H9B 0.9700
C10 H10A 0.9700
C10 H10B 0.9700
C11 H11 0.9800
C12 C13 1.463(4)
C13 C14 1.390(4)
C13 C18 1.397(3)
C14 C15 1.367(4)
C14 H14 0.9300
C15 C16 1.376(4)
C15 H15 0.9300
C16 C17 1.375(4)
C16 H16 0.9300
C17 C18 1.403(4)
C17 H17 0.9300
C19 H19A 0.9600
C19 H19B 0.9600
C19 H19C 0.9600
O4 C27 1.224(3)
O5 C30 1.442(3)
O5 C26 1.447(3)
O6 C31 1.239(3)
N4 C27 1.350(4)
N4 C20 1.408(3)
N4 H4A 0.8600
N5 C31 1.350(3)
N5 C30 1.437(3)
N5 C29 1.472(3)
N6 C37 1.379(4)
N6 C30 1.427(3)
N6 C38 1.470(3)
C20 C21 1.375(4)
C20 C25 1.385(3)
C21 C22 1.387(4)
C21 H21 0.9300
C22 C23 1.378(4)
C22 H22 0.9300
C23 C24 1.385(4)
C23 H23 0.9300
C24 C25 1.372(4)
C24 H24 0.9300
C25 C26 1.494(4)
C26 C28 1.525(4)
C26 C27 1.556(4)
C28 C29 1.511(4)
C28 H28A 0.9700
C28 H28B 0.9700
C29 H29A 0.9700
C29 H29B 0.9700
C30 H30 0.9800
C31 C32 1.467(4)
C32 C37 1.386(4)
C32 C33 1.387(4)
C33 C34 1.369(4)
C33 H33 0.9300
C34 C35 1.362(5)
C34 H34 0.9300
C35 C36 1.378(5)
C35 H35 0.9300
C36 C37 1.417(4)
C36 H36 0.9300
C38 H38A 0.9600
C38 H38B 0.9600
C38 H38C 0.9600

loop_
_geom_torsion_atom_site_label_1
_geom_torsion_atom_site_label_2
_geom_torsion_atom_site_label_3
_geom_torsion_atom_site_label_4
_geom_torsion
C8 N1 C1 C2 -177.6(3)
C8 N1 C1 C6 1.4(3)
C6 C1 C2 C3 -0.9(4)
N1 C1 C2 C3 178.0(3)
C1 C2 C3 C4 1.1(5)
C2 C3 C4 C5 -0.7(5)
C3 C4 C5 C6 0.1(5)
C4 C5 C6 C1 0.1(4)
C4 C5 C6 C7 -178.9(3)
C2 C1 C6 C5 0.3(4)
N1 C1 C6 C5 -178.8(2)
C2 C1 C6 C7 179.5(2)
N1 C1 C6 C7 0.5(3)
C11 O2 C7 C6 -176.60(19)
C11 O2 C7 C9 -52.1(3)
C11 O2 C7 C8 72.8(3)
C5 C6 C7 O2 60.1(4)
C1 C6 C7 O2 -119.0(2)
C5 C6 C7 C9 -62.2(4)
C1 C6 C7 C9 118.7(3)
C5 C6 C7 C8 177.3(3)
C1 C6 C7 C8 -1.8(3)
C1 N1 C8 O1 178.1(3)
C1 N1 C8 C7 -2.5(3)
O2 C7 C8 O1 -63.5(4)
C6 C7 C8 O1 -178.0(3)
C9 C7 C8 O1 60.3(4)
O2 C7 C8 N1 117.1(2)
C6 C7 C8 N1 2.6(3)
C9 C7 C8 N1 -119.0(2)
O2 C7 C9 C10 49.4(3)
C6 C7 C9 C10 170.3(2)
C8 C7 C9 C10 -75.2(3)
C12 N2 C10 C9 -98.3(3)
C11 N2 C10 C9 59.6(3)
C7 C9 C10 N2 -52.6(3)
C18 N3 C11 N2 21.1(3)
C19 N3 C11 N2 -168.2(2)
C18 N3 C11 O2 -100.3(2)
C19 N3 C11 O2 70.4(3)
C12 N2 C11 N3 -25.6(3)
C10 N2 C11 N3 177.5(2)
C12 N2 C11 O2 95.0(3)
C10 N2 C11 O2 -61.9(3)
C7 O2 C11 N3 -177.49(19)
C7 O2 C11 N2 58.5(3)
C11 N2 C12 O3 -164.3(2)
C10 N2 C12 O3 -9.2(4)
C11 N2 C12 C13 17.5(3)
C10 N2 C12 C13 172.7(2)
O3 C12 C13 C14 -3.8(4)
N2 C12 C13 C14 174.3(2)
O3 C12 C13 C18 177.7(2)
N2 C12 C13 C18 -4.2(3)
C18 C13 C14 C15 -0.4(4)
C12 C13 C14 C15 -178.9(2)
C13 C14 C15 C16 0.0(4)
C14 C15 C16 C17 0.0(4)
C15 C16 C17 C18 0.2(4)
C11 N3 C18 C13 -10.1(3)
C19 N3 C18 C13 179.8(2)
C11 N3 C18 C17 171.6(2)
C19 N3 C18 C17 1.5(4)
C14 C13 C18 N3 -177.7(2)
C12 C13 C18 N3 0.8(3)
C14 C13 C18 C17 0.6(3)
C12 C13 C18 C17 179.1(2)
C16 C17 C18 N3 177.8(2)
C16 C17 C18 C13 -0.5(4)
C27 N4 C20 C21 174.3(3)
C27 N4 C20 C25 -2.8(3)
C25 C20 C21 C22 -1.0(4)
N4 C20 C21 C22 -177.7(2)
C20 C21 C22 C23 -0.9(4)
C21 C22 C23 C24 1.4(4)
C22 C23 C24 C25 -0.1(4)
C23 C24 C25 C20 -1.7(4)
C23 C24 C25 C26 178.0(2)
C21 C20 C25 C24 2.3(4)
N4 C20 C25 C24 179.6(2)
C21 C20 C25 C26 -177.5(2)
N4 C20 C25 C26 -0.2(3)
C30 O5 C26 C25 177.1(2)
C30 O5 C26 C28 51.7(3)
C30 O5 C26 C27 -71.7(3)
C24 C25 C26 O5 -60.4(3)
C20 C25 C26 O5 119.4(2)
C24 C25 C26 C28 62.7(4)
C20 C25 C26 C28 -117.6(2)
C24 C25 C26 C27 -177.2(3)
C20 C25 C26 C27 2.6(3)
C20 N4 C27 O4 -175.7(3)
C20 N4 C27 C26 4.4(3)
O5 C26 C27 O4 60.5(4)
C25 C26 C27 O4 175.9(3)
C28 C26 C27 O4 -62.1(4)
O5 C26 C27 N4 -119.6(2)
C25 C26 C27 N4 -4.1(3)
C28 C26 C27 N4 117.8(3)
O5 C26 C28 C29 -48.4(3)
C25 C26 C28 C29 -170.7(2)
C27 C26 C28 C29 74.5(3)
C31 N5 C29 C28 100.2(3)
C30 N5 C29 C28 -58.2(3)
C26 C28 C29 N5 51.6(3)
C37 N6 C30 N5 -24.5(4)
C38 N6 C30 N5 172.9(2)
C37 N6 C30 O5 97.7(3)
C38 N6 C30 O5 -64.8(3)
C31 N5 C30 N6 25.5(4)
C29 N5 C30 N6 -177.2(2)
C31 N5 C30 O5 -95.4(3)
C29 N5 C30 O5 61.9(3)
C26 O5 C30 N6 177.0(2)
C26 O5 C30 N5 -59.3(3)
C30 N5 C31 O6 165.5(2)
C29 N5 C31 O6 10.1(4)
C30 N5 C31 C32 -15.9(4)
C29 N5 C31 C32 -171.3(2)
O6 C31 C32 C37 -177.0(3)
N5 C31 C32 C37 4.4(4)
O6 C31 C32 C33 2.8(4)
N5 C31 C32 C33 -175.8(2)
C37 C32 C33 C34 1.5(4)
C31 C32 C33 C34 -178.3(3)
C32 C33 C34 C35 1.3(5)
C33 C34 C35 C36 -2.4(5)
C34 C35 C36 C37 0.7(5)
C30 N6 C37 C32 15.6(4)
C38 N6 C37 C32 176.8(3)
C30 N6 C37 C36 -165.6(2)
C38 N6 C37 C36 -4.4(4)
C33 C32 C37 N6 175.7(3)
C31 C32 C37 N6 -4.5(4)
C33 C32 C37 C36 -3.2(4)
C31 C32 C37 C36 176.6(2)
C35 C36 C37 N6 -176.7(3)
C35 C36 C37 C32 2.1(4)
